data_2008678
loop_
_publ_author_name
'Gallagher, John F.'
'Moriarty, Elena'

_publ_section_title
;
 Intermolecular (pyrrole)N---H&#x00B7;&#x00B7;&#x00B7;\p(pyrrole)
 interactions in bis(2-pyrrolyl)methylferrocene, an organometallic
 porphyrin precursor
;
_journal_issue 7
_journal_name_full 'Acta Crystallographica Section C'
_journal_page_first 1079
_journal_page_last 1082
_journal_paper_doi 10.1107/S0108270199003625
_journal_volume 55
_journal_year 1999
_chemical_formula_iupac '[Fe (C5 H5) (C14 H13 N2)]'
_chemical_formula_moiety 'C19 H18 Fe N2'
_chemical_formula_sum 'C19 H18 Fe N2'
_chemical_formula_weight 330.20
_chemical_melting_point 385
_chemical_name_common Di-2-(pyrrolyl)methylferrocene
_chemical_name_systematic
;
Di-2-(pyrrolyl)methylferrocene
;
_space_group_IT_number 14
_symmetry_cell_setting monoclinic
_symmetry_space_group_name_Hall '-P 2yn'
_symmetry_space_group_name_H-M 'P 1 21/n 1'
_cell_angle_alpha 90
_cell_angle_beta 96.005(6)
_cell_angle_gamma 90
_cell_formula_units_Z 8
_cell_length_a 15.5486(10)
_cell_length_b 7.7295(5)
_cell_length_c 25.647(3)
_cell_measurement_reflns_used 25
_cell_measurement_temperature 290.0(10)
_cell_measurement_theta_max 15.48
_cell_measurement_theta_min 10.19
_cell_volume 3065.4(5)
_computing_cell_refinement 'SET4 and CELDIM (Enraf-Nonius, 1992)'
_computing_data_collection 'CAD-4-PC (Enraf-Nonius, 1992)'
_computing_data_reduction 'DATRD2 in NRCVAX96 (Gabe et al., 1989)'
_computing_molecular_graphics 'NRCVAX96, ORTEPII (Johnson, 1976) and PLATON (Spek, 1998)'
_computing_publication_material 'NRCVAX96, SHELXL97 and WordPerfect macro PREP8 (Ferguson, 1998)'
_computing_structure_refinement 'NRCVAX96 and SHELXL97 (Sheldrick, 1997b)'
_computing_structure_solution 'SHELXS97 (Sheldrick, 1997a)'
_diffrn_ambient_temperature 290.0(10)
_diffrn_measured_fraction_theta_full 1.00
_diffrn_measured_fraction_theta_max 1.00
_diffrn_measurement_device_type 'Enraf-Nonius CAD-4'
_diffrn_measurement_method \w--2\q
_diffrn_radiation_monochromator graphite
_diffrn_radiation_source 'X-ray tube'
_diffrn_radiation_type MoK\a
_diffrn_radiation_wavelength 0.7107
_diffrn_reflns_av_R_equivalents 0.021
_diffrn_reflns_av_sigmaI/netI 0.0881
_diffrn_reflns_limit_h_max 18
_diffrn_reflns_limit_h_min 0
_diffrn_reflns_limit_k_max 9
_diffrn_reflns_limit_k_min 0
_diffrn_reflns_limit_l_max 31
_diffrn_reflns_limit_l_min -31
_diffrn_reflns_number 5892
_diffrn_reflns_theta_full 25.4
_diffrn_reflns_theta_max 25.4
_diffrn_reflns_theta_min 2.0
_diffrn_standards_decay_% 'no decay, variation 0.5'
_diffrn_standards_interval_time 120
_diffrn_standards_number 3
_exptl_absorpt_coefficient_mu 0.981
_exptl_absorpt_correction_T_max 0.8775
_exptl_absorpt_correction_T_min 0.8424
_exptl_absorpt_correction_type gaussian
_exptl_absorpt_process_details '(ABSORP in NRCVAX; Gabe et al., 1989)'
_exptl_crystal_colour yellow
_exptl_crystal_density_diffrn 1.431
_exptl_crystal_density_method 'not measured'
_exptl_crystal_description needle
_exptl_crystal_F_000 1376
_exptl_crystal_size_max 0.26
_exptl_crystal_size_mid 0.16
_exptl_crystal_size_min 0.15
_refine_diff_density_max 0.275
_refine_diff_density_min -0.293
_refine_ls_extinction_coef 0.00060(10)
_refine_ls_extinction_method 'SHELXL97 (Sheldrick, 1997)'
_refine_ls_goodness_of_fit_ref 0.932
_refine_ls_hydrogen_treatment constr
_refine_ls_matrix_type full
_refine_ls_number_parameters 428
_refine_ls_number_reflns 5684
_refine_ls_number_restraints 40
_refine_ls_restrained_S_all 0.930
_refine_ls_R_factor_all 0.1019
_refine_ls_R_factor_gt 0.0405
_refine_ls_shift/su_max 0.001
_refine_ls_shift/su_mean 0.000
_refine_ls_structure_factor_coef Fsqd
_refine_ls_weighting_details 'w = 1/[\s^2^(Fo^2^)+(0.0282P)^2^] where P=(Fo^2^+2Fc^2^)/3'
_refine_ls_weighting_scheme calc
_refine_ls_wR_factor_ref 0.0764
_reflns_number_gt 3227
_reflns_number_total 5684
_reflns_threshold_expression I>2\s(I)
_cod_data_source_file gd1024.cif
_cod_data_source_block I
_cod_depositor_comments
;
The following automatic conversions were performed:

'_exptl_absorpt_correction_type' value 'Gaussian' changed to
'gaussian' according to
/home/saulius/struct/CIF-dictionaries/cif_core.dic dictionary named
'cif_core.dic' version 2.4.1 from 2010-06-29.

Automatic conversion script
Id: cif_fix_values 1715 2011-07-08 13:25:40Z adriana 
;
_cod_original_cell_volume 3065.4(4)
_cod_original_sg_symbol_H-M 'P 21/n'
_cod_database_code 2008678

loop_
_symmetry_equiv_pos_as_xyz
'x, y, z'
'-x+1/2, y+1/2, -z+1/2'
'-x, -y, -z'
'x-1/2, -y-1/2, z-1/2'

loop_
_atom_site_label
_atom_site_fract_x
_atom_site_fract_y
_atom_site_fract_z
_atom_site_U_iso_or_equiv
_atom_site_adp_type
_atom_site_calc_flag
_atom_site_refinement_flags
_atom_site_occupancy
_atom_site_disorder_assembly
_atom_site_disorder_group
_atom_site_type_symbol
Fe1 0.65369(3) 0.64965(6) 0.165827(17) 0.03353(13) Uani d . 1 . . Fe
C1A 0.49229(18) 0.5522(4) 0.08373(11) 0.0292(7) Uani d . 1 . . C
C11A 0.55114(18) 0.6864(4) 0.11111(11) 0.0287(7) Uani d . 1 . . C
C12A 0.53914(19) 0.7804(4) 0.15751(11) 0.0334(8) Uani d . 1 . . C
C13A 0.6086(2) 0.8973(4) 0.16734(13) 0.0401(9) Uani d . 1 . . C
C14A 0.6636(2) 0.8776(4) 0.12792(13) 0.0463(9) Uani d . 1 . . C
C15A 0.6275(2) 0.7495(4) 0.09297(12) 0.0388(8) Uani d . 1 . . C
C21A 0.6767(3) 0.3915(5) 0.17110(16) 0.0580(11) Uani d . 1 . . C
C22A 0.6446(3) 0.4523(5) 0.21671(16) 0.0605(11) Uani d . 1 . . C
C23A 0.7030(3) 0.5794(5) 0.23913(14) 0.0569(11) Uani d . 1 . . C
C24A 0.7695(2) 0.5939(5) 0.20737(15) 0.0534(10) Uani d . 1 . . C
C25A 0.7536(2) 0.4790(5) 0.16544(15) 0.0545(10) Uani d . 1 . . C
C31A 0.44987(19) 0.4345(4) 0.11991(11) 0.0304(7) Uani d . 1 . . C
C32A 0.4632(2) 0.2621(4) 0.13002(13) 0.0443(9) Uani d . 1 . . C
C33A 0.4122(2) 0.2140(5) 0.17060(15) 0.0568(11) Uani d . 1 . . C
C34A 0.3691(2) 0.3576(5) 0.18350(13) 0.0501(10) Uani d . 1 . . C
N35A 0.39155(16) 0.4910(3) 0.15269(10) 0.0384(7) Uani d . 1 . . N
C41A 0.42849(19) 0.6379(4) 0.04336(11) 0.0306(7) Uani d . 1 . . C
C42A 0.4266(2) 0.8006(4) 0.02277(12) 0.0438(9) Uani d . 1 . . C
C43A 0.3549(2) 0.8103(5) -0.01602(13) 0.0519(10) Uani d . 1 . . C
C44A 0.3150(2) 0.6558(5) -0.01759(12) 0.0465(9) Uani d . 1 . . C
N45A 0.36013(16) 0.5510(3) 0.01857(9) 0.0382(7) Uani d . 1 . . N
Fe2 -0.00239(3) 0.19675(6) 0.137276(18) 0.03715(14) Uani d . 1 . . Fe
C1B 0.11797(19) 0.5079(4) 0.10058(11) 0.0335(8) Uani d . 1 . . C
C11B 0.0777(2) 0.4071(4) 0.14252(12) 0.0355(8) Uani d . 1 . . C
C12B -0.0032(2) 0.4488(4) 0.16087(14) 0.0456(9) Uani d . 1 . . C
C13B -0.0166(2) 0.3387(5) 0.20283(13) 0.0530(10) Uani d . 1 . . C
C14B 0.0555(2) 0.2279(5) 0.21156(13) 0.0526(10) Uani d . 1 . . C
C15B 0.1137(2) 0.2713(4) 0.17444(12) 0.0430(9) Uani d . 1 . . C
C21B -0.0593(12) 0.1468(17) 0.0617(4) 0.074(5) Uani d PG 0.68(2) A -1 C
C22B -0.1178(7) 0.1140(13) 0.0986(6) 0.057(5) Uani d PG 0.68(2) A -1 C
C23B -0.0820(8) -0.0140(14) 0.1330(5) 0.050(3) Uani d PG 0.68(2) A -1 C
C24B -0.0013(7) -0.0603(14) 0.1174(6) 0.064(5) Uani d PG 0.68(2) A -1 C
C25B 0.0127(9) 0.039(2) 0.0734(6) 0.090(6) Uani d PG 0.68(2) A -1 C
C21D -0.0180(16) 0.112(4) 0.0647(10) 0.068(9) Uani d PGU 0.32(2) A -2 C
C22D -0.0950(15) 0.149(4) 0.0824(11) 0.054(8) Uani d PGU 0.32(2) A -2 C
C23D -0.1033(18) 0.049(5) 0.1250(11) 0.080(11) Uani d PGU 0.32(2) A -2 C
C24D -0.031(3) -0.051(3) 0.1335(10) 0.086(12) Uani d PGU 0.32(2) A -2 C
C25D 0.0213(18) -0.012(4) 0.0963(12) 0.089(13) Uani d PGU 0.32(2) A -2 C
C31B 0.1569(2) 0.3963(4) 0.06109(12) 0.0357(8) Uani d . 1 . . C
C32B 0.1313(2) 0.3735(5) 0.00926(13) 0.0558(10) Uani d . 1 . . C
C33B 0.1862(3) 0.2477(5) -0.00913(16) 0.0685(13) Uani d . 1 . . C
C34B 0.2442(3) 0.1992(5) 0.03063(16) 0.0605(11) Uani d . 1 . . C
N35B 0.22621(18) 0.2906(3) 0.07401(10) 0.0459(7) Uani d . 1 . . N
C41B 0.18029(19) 0.6403(4) 0.12643(12) 0.0338(7) Uani d . 1 . . C
C42B 0.1976(2) 0.6885(4) 0.17721(12) 0.0440(9) Uani d . 1 . . C
C43B 0.2594(2) 0.8244(4) 0.17972(14) 0.0494(9) Uani d . 1 . . C
C44B 0.2784(2) 0.8534(4) 0.12991(14) 0.0468(9) Uani d . 1 . . C
N45B 0.23015(17) 0.7413(3) 0.09791(10) 0.0394(7) Uani d . 1 . . N
H1A 0.5290 0.4785 0.0642 0.035 Uiso calc R 1 . . H
H12A 0.4934 0.7671 0.1778 0.040 Uiso calc R 1 . . H
H13A 0.6164 0.9744 0.1953 0.048 Uiso calc R 1 . . H
H14A 0.7147 0.9380 0.1252 0.056 Uiso calc R 1 . . H
H15A 0.6505 0.7127 0.0628 0.047 Uiso calc R 1 . . H
H21A 0.6512 0.3075 0.1485 0.070 Uiso calc R 1 . . H
H22A 0.5941 0.4160 0.2299 0.073 Uiso calc R 1 . . H
H23A 0.6977 0.6417 0.2696 0.068 Uiso calc R 1 . . H
H24A 0.8168 0.6678 0.2130 0.064 Uiso calc R 1 . . H
H25A 0.7883 0.4635 0.1384 0.065 Uiso calc R 1 . . H
H32A 0.4992 0.1893 0.1133 0.053 Uiso calc R 1 . . H
H33A 0.4090 0.1048 0.1855 0.068 Uiso calc R 1 . . H
H34A 0.3308 0.3642 0.2090 0.060 Uiso calc R 1 . . H
H35A 0.3720 0.5949 0.1537 0.046 Uiso calc R 1 . . H
H42A 0.4654 0.8893 0.0324 0.053 Uiso calc R 1 . . H
H43A 0.3384 0.9061 -0.0366 0.062 Uiso calc R 1 . . H
H44A 0.2656 0.6256 -0.0393 0.056 Uiso calc R 1 . . H
H45A 0.3471 0.4454 0.0247 0.046 Uiso calc R 1 . . H
H1B 0.0710 0.5732 0.0812 0.040 Uiso calc R 1 . . H
H12B -0.0409 0.5348 0.1473 0.055 Uiso calc R 1 . . H
H13B -0.0647 0.3388 0.2216 0.064 Uiso calc R 1 . . H
H14B 0.0635 0.1420 0.2370 0.063 Uiso calc R 1 . . H
H15B 0.1669 0.2188 0.1716 0.052 Uiso calc R 1 . . H
H21B -0.0668 0.2261 0.0344 0.089 Uiso calc PR 0.68(2) A -1 H
H22B -0.1710 0.1678 0.0999 0.068 Uiso calc PR 0.68(2) A -1 H
H23B -0.1073 -0.0600 0.1612 0.060 Uiso calc PR 0.68(2) A -1 H
H24B 0.0362 -0.1426 0.1335 0.076 Uiso calc PR 0.68(2) A -1 H
H25B 0.0612 0.0342 0.0551 0.108 Uiso calc PR 0.68(2) A -1 H
H21D 0.0040 0.1619 0.0360 0.082 Uiso calc PR 0.32(2) A -2 H
H22D -0.1351 0.2298 0.0680 0.064 Uiso calc PR 0.32(2) A -2 H
H23D -0.1501 0.0485 0.1448 0.096 Uiso calc PR 0.32(2) A -2 H
H24D -0.0203 -0.1315 0.1603 0.103 Uiso calc PR 0.32(2) A -2 H
H25D 0.0749 -0.0615 0.0930 0.106 Uiso calc PR 0.32(2) A -2 H
H32B 0.0861 0.4303 -0.0103 0.067 Uiso calc R 1 . . H
H33B 0.1828 0.2052 -0.0432 0.082 Uiso calc R 1 . . H
H34B 0.2883 0.1187 0.0290 0.073 Uiso calc R 1 . . H
H35B 0.2543 0.2826 0.1046 0.055 Uiso calc R 1 . . H
H42B 0.1732 0.6409 0.2055 0.053 Uiso calc R 1 . . H
H43B 0.2825 0.8824 0.2097 0.059 Uiso calc R 1 . . H
H44B 0.3172 0.9349 0.1196 0.056 Uiso calc R 1 . . H
H45B 0.2310 0.7350 0.0645 0.047 Uiso calc R 1 . . H

loop_
_atom_site_aniso_label
_atom_site_aniso_U_11
_atom_site_aniso_U_22
_atom_site_aniso_U_33
_atom_site_aniso_U_12
_atom_site_aniso_U_13
_atom_site_aniso_U_23
Fe1 0.0307(3) 0.0327(3) 0.0360(3) 0.0009(2) -0.0021(2) 0.0017(2)
C1A 0.0281(17) 0.0312(18) 0.0285(17) 0.0039(15) 0.0040(14) 0.0003(14)
C11A 0.0260(16) 0.0328(18) 0.0264(16) -0.0024(15) -0.0011(13) 0.0045(14)
C12A 0.0329(18) 0.0309(18) 0.0359(18) 0.0044(15) 0.0015(15) 0.0039(15)
C13A 0.049(2) 0.0257(19) 0.043(2) 0.0011(16) -0.0052(18) -0.0005(15)
C14A 0.039(2) 0.049(2) 0.049(2) -0.0128(18) -0.0046(18) 0.0099(19)
C15A 0.038(2) 0.049(2) 0.0291(18) -0.0064(17) 0.0038(15) 0.0085(16)
C21A 0.061(3) 0.035(2) 0.072(3) 0.010(2) -0.023(2) 0.001(2)
C22A 0.051(3) 0.060(3) 0.068(3) 0.011(2) -0.004(2) 0.038(2)
C23A 0.069(3) 0.060(3) 0.038(2) 0.023(2) -0.010(2) 0.004(2)
C24A 0.037(2) 0.054(2) 0.064(3) 0.0089(19) -0.019(2) -0.005(2)
C25A 0.040(2) 0.057(3) 0.064(3) 0.017(2) -0.0066(19) -0.008(2)
C31A 0.0278(18) 0.0326(18) 0.0298(17) -0.0045(15) -0.0018(14) 0.0025(15)
C32A 0.042(2) 0.030(2) 0.060(2) -0.0004(16) 0.0003(18) 0.0039(17)
C33A 0.055(3) 0.040(2) 0.073(3) -0.013(2) -0.006(2) 0.020(2)
C34A 0.047(2) 0.058(2) 0.044(2) -0.019(2) 0.0027(17) 0.016(2)
N35A 0.0385(17) 0.0343(16) 0.0434(17) -0.0024(14) 0.0082(14) 0.0074(14)
C41A 0.0355(18) 0.0335(18) 0.0224(15) -0.0006(16) 0.0006(13) -0.0009(15)
C42A 0.054(2) 0.034(2) 0.042(2) -0.0035(18) -0.0033(17) 0.0046(17)
C43A 0.065(3) 0.049(2) 0.039(2) 0.014(2) -0.0093(18) 0.0110(19)
C44A 0.038(2) 0.065(3) 0.0339(19) 0.011(2) -0.0074(15) 0.000(2)
N45A 0.0414(17) 0.0382(16) 0.0334(16) -0.0038(14) -0.0036(13) 0.0003(13)
Fe2 0.0333(3) 0.0374(3) 0.0412(3) -0.0049(2) 0.0064(2) -0.0042(2)
C1B 0.0279(17) 0.0358(18) 0.0362(18) -0.0017(15) 0.0013(15) -0.0021(15)
C11B 0.0300(18) 0.042(2) 0.0350(18) -0.0054(16) 0.0039(15) -0.0113(16)
C12B 0.042(2) 0.038(2) 0.059(2) -0.0036(18) 0.0145(19) -0.0138(19)
C13B 0.051(2) 0.064(3) 0.048(2) -0.019(2) 0.0222(19) -0.019(2)
C14B 0.048(2) 0.071(3) 0.038(2) -0.010(2) 0.0027(18) 0.007(2)
C15B 0.0302(19) 0.057(2) 0.041(2) -0.0041(18) 0.0008(16) 0.0029(18)
C21B 0.122(15) 0.077(8) 0.023(5) -0.051(10) 0.003(7) -0.008(5)
C22B 0.045(5) 0.038(5) 0.083(12) -0.003(4) -0.018(6) -0.012(6)
C23B 0.054(8) 0.042(6) 0.057(6) -0.012(5) 0.016(5) -0.001(4)
C24B 0.061(7) 0.047(6) 0.082(11) 0.022(5) 0.001(7) -0.025(6)
C25B 0.074(10) 0.113(13) 0.090(13) -0.042(9) 0.038(8) -0.084(10)
C21D 0.06(2) 0.069(17) 0.079(16) -0.044(16) 0.038(14) -0.031(12)
C22D 0.064(15) 0.076(17) 0.020(12) -0.007(12) -0.003(11) -0.015(11)
C23D 0.043(13) 0.12(3) 0.073(18) -0.058(17) 0.010(13) -0.028(19)
C24D 0.13(3) 0.018(10) 0.111(19) -0.015(15) 0.04(2) -0.025(10)
C25D 0.078(18) 0.11(2) 0.07(3) 0.017(16) 0.008(14) -0.047(18)
C31B 0.0327(19) 0.040(2) 0.0358(19) -0.0118(16) 0.0097(15) -0.0053(16)
C32B 0.054(2) 0.071(3) 0.043(2) -0.015(2) 0.0081(19) -0.006(2)
C33B 0.081(3) 0.079(3) 0.049(2) -0.033(3) 0.023(2) -0.034(2)
C34B 0.076(3) 0.046(2) 0.066(3) -0.008(2) 0.040(2) -0.021(2)
N35B 0.0519(19) 0.0438(17) 0.0443(17) 0.0011(15) 0.0154(15) -0.0045(15)
C41B 0.0307(17) 0.0286(17) 0.0434(19) 0.0019(15) 0.0099(15) -0.0004(16)
C42B 0.045(2) 0.050(2) 0.038(2) -0.0053(19) 0.0104(16) -0.0077(18)
C43B 0.050(2) 0.043(2) 0.054(2) -0.0045(19) 0.0025(18) -0.0161(19)
C44B 0.045(2) 0.0314(19) 0.064(2) -0.0081(18) 0.0056(19) -0.0037(19)
N45B 0.0434(17) 0.0373(16) 0.0383(16) -0.0049(14) 0.0072(13) 0.0017(13)

loop_
_atom_type_symbol
_atom_type_description
_atom_type_scat_dispersion_real
_atom_type_scat_dispersion_imag
_atom_type_scat_source
C C 0.0033 0.0016 'International Tables Vol C Tables 4.2.6.8 and 6.1.1.4'
H H 0.0000 0.0000 'International Tables Vol C Tables 4.2.6.8 and 6.1.1.4'
N N 0.0061 0.0033 'International Tables Vol C Tables 4.2.6.8 and 6.1.1.4'
Fe Fe 0.3463 0.8444 'International Tables Vol C Tables 4.2.6.8 and 6.1.1.4'

loop_
_geom_angle_atom_site_label_1
_geom_angle_atom_site_label_2
_geom_angle_atom_site_label_3
_geom_angle
_geom_angle_publ_flag
Fe1 C11A C1A 128.3(2) yes
C11A C1A C31A 114.4(2) yes
C11A C1A C41A 110.0(2) yes
C31A C1A C41A 113.0(2) yes
C1A C11A C12A 127.9(3) no
C1A C11A C15A 125.2(3) no
C12A C11A C15A 106.8(3) no
C11A C12A C13A 108.2(3) no
C12A C13A C14A 108.4(3) no
C13A C14A C15A 107.6(3) no
C11A C15A C14A 109.0(3) no
C22A C21A C25A 108.0(3) no
C21A C22A C23A 107.5(4) no
C22A C23A C24A 107.7(4) no
C23A C24A C25A 108.5(4) no
C21A C25A C24A 108.2(3) no
N35A C31A C1A 123.2(3) no
N35A C31A C32A 106.9(3) no
C1A C31A C32A 129.8(3) no
C31A C32A C33A 108.0(3) no
C32A C33A C34A 107.0(3) no
C33A C34A N35A 108.3(3) no
C31A N35A C34A 109.9(3) no
N45A C41A C1A 122.0(3) no
N45A C41A C42A 106.9(3) no
C1A C41A C42A 131.0(3) no
C41A C42A C43A 107.7(3) no
C42A C43A C44A 107.5(3) no
C43A C44A N45A 107.6(3) no
C41A N45A C44A 110.2(3) no
Fe2 C11B C1B 131.0(2) yes
C11B C1B C31B 114.1(3) yes
C11B C1B C41B 109.2(2) yes
C31B C1B C41B 113.4(2) yes
C1B C11B C12B 124.2(3) no
C1B C11B C15B 128.8(3) no
C12B C11B C15B 106.7(3) no
C11B C12B C13B 108.9(3) no
C12B C13B C14B 108.1(3) no
C13B C14B C15B 107.6(3) no
C11B C15B C14B 108.8(3) no
N35B C31B C1B 122.9(3) no
N35B C31B C32B 107.6(3) no
C1B C31B C32B 129.4(3) no
C31B C32B C33B 107.0(4) no
C32B C33B C34B 108.7(3) no
C33B C34B N35B 107.1(4) no
C31B N35B C34B 109.5(3) no
N45B C41B C1B 121.7(3) no
N45B C41B C42B 106.9(3) no
C1B C41B C42B 131.4(3) no
C41B C42B C43B 108.2(3) no
C42B C43B C44B 107.0(3) no
C43B C44B N45B 107.5(3) no
C41B N45B C44B 110.4(3) no

loop_
_geom_bond_atom_site_label_1
_geom_bond_atom_site_label_2
_geom_bond_site_symmetry_2
_geom_bond_distance
_geom_bond_publ_flag
Fe1 C11A . 2.031(3) no
Fe1 C12A . 2.040(3) no
Fe1 C13A . 2.041(3) no
Fe1 C14A . 2.026(3) no
Fe1 C15A . 2.023(3) no
Fe1 C21A . 2.029(3) no
Fe1 C22A . 2.022(3) no
Fe1 C23A . 2.029(3) no
Fe1 C24A . 2.040(3) no
Fe1 C25A . 2.039(3) no
C1A C11A . 1.507(4) no
C1A C31A . 1.501(4) no
C1A C41A . 1.510(4) no
C11A C12A . 1.423(4) no
C11A C15A . 1.407(4) no
C12A C13A . 1.410(4) no
C13A C14A . 1.399(4) no
C14A C15A . 1.412(4) no
C21A C22A . 1.401(5) no
C21A C25A . 1.394(5) no
C22A C23A . 1.418(5) no
C23A C24A . 1.386(5) no
C24A C25A . 1.397(5) no
C31A N35A . 1.371(4) yes
C31A C32A . 1.369(4) yes
C32A C33A . 1.422(4) yes
C33A C34A . 1.355(5) yes
C34A N35A . 1.367(4) yes
C41A N45A . 1.358(3) yes
C41A C42A . 1.363(4) yes
C42A C43A . 1.417(4) yes
C43A C44A . 1.344(4) yes
C44A N45A . 1.369(4) yes
Fe2 C11B . 2.044(3) no
Fe2 C12B . 2.040(3) no
Fe2 C13B . 2.039(3) no
Fe2 C14B . 2.035(3) no
Fe2 C15B . 2.035(3) no
Fe2 C21B . 2.081(12) no
Fe2 C22B . 2.059(12) no
Fe2 C23B . 2.041(10) no
Fe2 C24B . 2.052(10) no
Fe2 C25B . 2.075(15) no
Fe2 C21D . 1.96(3) no
Fe2 C22D . 1.94(2) no
Fe2 C23D . 1.94(2) no
Fe2 C24D . 1.97(2) no
Fe2 C25D . 1.98(3) no
C1B C11B . 1.515(4) no
C1B C31B . 1.505(4) no
C1B C41B . 1.513(4) no
C11B C12B . 1.425(4) no
C11B C15B . 1.411(4) no
C12B C13B . 1.405(4) no
C13B C14B . 1.410(5) no
C14B C15B . 1.421(4) no
C21B C22B . 1.402(10) no
C21B C25B . 1.402(10) no
C22B C23B . 1.402(10) no
C23B C24B . 1.402(10) no
C24B C25B . 1.402(10) no
C21D C22D . 1.36(2) no
C21D C25D . 1.36(2) no
C22D C23D . 1.36(2) no
C23D C24D . 1.36(2) no
C24D C25D . 1.36(2) no
C31B N35B . 1.365(4) yes
C31B C32B . 1.359(4) yes
C32B C33B . 1.407(5) yes
C33B C34B . 1.342(5) yes
C34B N35B . 1.371(4) yes
C41B N45B . 1.365(4) yes
C41B C42B . 1.354(4) yes
C42B C43B . 1.421(4) yes
C43B C44B . 1.360(4) yes
C44B N45B . 1.363(4) yes

loop_
_geom_hbond_atom_site_label_D
_geom_hbond_atom_site_label_H
_geom_hbond_atom_site_label_A
_geom_hbond_site_symmetry_A
_geom_hbond_distance_DH
_geom_hbond_distance_HA
_geom_hbond_distance_DA
_geom_hbond_angle_DHA
_geom_hbond_publ_flag
N35A H35A Cg4 1_555 0.86 2.51 3.209(3) 139 yes
N45A H45A Cg3 1_555 0.86 2.73 3.339(3) 129 yes
N35B H35B Cg1 1_555 0.86 2.74 3.427(3) 138 yes
N45B H45B Cg2 1_555 0.86 2.81 3.391(3) 127 yes
C1A H1A Cg2 3_665 0.98 2.84 3.807(3) 168 yes

loop_
_geom_torsion_atom_site_label_1
_geom_torsion_atom_site_label_2
_geom_torsion_atom_site_label_3
_geom_torsion_atom_site_label_4
_geom_torsion
_geom_torsion_publ_flag
C31A C1A C11A Fe1 55.5(3) yes
C41A C1A C11A Fe1 -176.1(2) yes
C11A C1A C31A N35A 64.9(4) yes
C11A C1A C41A N45A -170.0(3) yes
C31B C1B C11B Fe2 -45.5(4) yes
C41B C1B C11B Fe2 -173.6(2) yes
C11B C1B C31B N35B -64.7(4) yes
C11B C1B C41B N45B 175.5(3) yes
C31A C1A C11A C15A 146.0(3) no
C41A C1A C11A C15A -85.6(3) no
C31A C1A C11A C12A -38.0(4) no
C41A C1A C11A C12A 90.4(3) no
C11A C1A C31A C32A -110.5(4) no
C41A C1A C31A C32A 122.7(3) no
C41A C1A C31A N35A -62.0(4) no
N35A C31A C32A C33A -0.8(4) no
C1A C31A C32A C33A 175.1(3) no
C31A C32A C33A C34A 0.6(4) no
C32A C33A C34A N35A -0.1(4) no
C33A C34A N35A C31A -0.4(4) no
C32A C31A N35A C34A 0.8(4) no
C1A C31A N35A C34A -175.5(3) no
C31A C1A C41A N45A -40.9(4) no
C31A C1A C41A C42A 142.3(3) no
C11A C1A C41A C42A 13.1(4) no
N45A C41A C42A C43A -0.5(4) no
C1A C41A C42A C43A 176.7(3) no
C41A C42A C43A C44A 0.6(4) no
C42A C43A C44A N45A -0.5(4) no
C42A C41A N45A C44A 0.2(3) no
C1A C41A N45A C44A -177.3(3) no
C43A C44A N45A C41A 0.2(4) no
C31B C1B C11B C15B 50.3(4) no
C41B C1B C11B C15B -77.9(4) no
C31B C1B C11B C12B -137.1(3) no
C41B C1B C11B C12B 94.7(3) no
C41B C1B C31B C32B -121.7(4) no
C11B C1B C31B C32B 112.3(4) no
C41B C1B C31B N35B 61.3(4) no
N35B C31B C32B C33B 1.1(4) no
C1B C31B C32B C33B -176.3(3) no
C31B C32B C33B C34B -1.2(4) no
C32B C33B C34B N35B 0.8(4) no
C32B C31B N35B C34B -0.6(4) no
C1B C31B N35B C34B 177.0(3) no
C33B C34B N35B C31B -0.1(4) no
C31B C1B C41B C42B -135.2(4) no
C11B C1B C41B C42B -6.7(5) no
C31B C1B C41B N45B 47.0(4) no
N45B C41B C42B C43B 0.5(4) no
C1B C41B C42B C43B -177.5(3) no
C41B C42B C43B C44B -0.5(4) no
C42B C43B C44B N45B 0.3(4) no
C43B C44B N45B C41B 0.0(4) no
C42B C41B N45B C44B -0.3(4) no
C1B C41B N45B C44B 178.0(3) no
